data_1571771
loop_
_publ_author_name
'Wu, Yujie'
'Zhang, Jiasen'
'Li, Deli'
'Du, Songyu'
'Mu, Xilin'
'Liu, Chunyu'
'Fang, Kaibo'
'Feng, Tingting'
'Wang, Tao'
'Li, Wei'
'Ge, Ziyi'

_publ_section_title
;
 Optimizing the energy level alignment for achieving record-breaking
 efficiency in hot exciton deep red OLEDs.
;
_journal_issue 16
_journal_name_full 'Materials horizons'
_journal_page_first 3928
_journal_page_last 3934
_journal_paper_doi 10.1039/d4mh00441h
_journal_volume 11
_journal_year 2024
_chemical_formula_sum 'C44 H32 N6'
_chemical_formula_weight 644.75
_space_group_crystal_system monoclinic
_space_group_IT_number 14
_space_group_name_Hall '-P 2yn'
_space_group_name_H-M_alt 'P 1 21/n 1'
_atom_sites_solution_hydrogens geom
_audit_creation_method SHELXL-2019/2
_audit_update_record
;
2023-11-22 deposited with the CCDC.	2024-05-28 downloaded from the CCDC.
;
_cell_angle_alpha 90
_cell_angle_beta 94.1710(10)
_cell_angle_gamma 90
_cell_formula_units_Z 4
_cell_length_a 8.9279(4)
_cell_length_b 10.6851(4)
_cell_length_c 35.7149(14)
_cell_measurement_temperature 100(2)
_cell_volume 3398.0(2)
_computing_structure_refinement 'SHELXL-2019/2 (Sheldrick, 2019)'
_computing_structure_solution 'SHELXT 2018/2 (Sheldrick, 2018)'
_diffrn_ambient_temperature 100(2)
_diffrn_measured_fraction_theta_full 0.998
_diffrn_measured_fraction_theta_max 0.994
_diffrn_radiation_type MoK\a
_diffrn_radiation_wavelength 0.71073
_diffrn_reflns_av_R_equivalents 0.0904
_diffrn_reflns_av_unetI/netI 0.0802
_diffrn_reflns_Laue_measured_fraction_full 0.998
_diffrn_reflns_Laue_measured_fraction_max 0.994
_diffrn_reflns_limit_h_max 11
_diffrn_reflns_limit_h_min -9
_diffrn_reflns_limit_k_max 13
_diffrn_reflns_limit_k_min -13
_diffrn_reflns_limit_l_max 44
_diffrn_reflns_limit_l_min -44
_diffrn_reflns_number 28721
_diffrn_reflns_point_group_measured_fraction_full 0.998
_diffrn_reflns_point_group_measured_fraction_max 0.994
_diffrn_reflns_theta_full 25.242
_diffrn_reflns_theta_max 26.415
_diffrn_reflns_theta_min 1.990
_exptl_absorpt_coefficient_mu 0.076
_exptl_crystal_density_diffrn 1.260
_exptl_crystal_F_000 1352
_exptl_crystal_size_max 0.120
_exptl_crystal_size_mid 0.080
_exptl_crystal_size_min 0.050
_refine_diff_density_max 0.427
_refine_diff_density_min -0.256
_refine_diff_density_rms 0.052
_refine_ls_extinction_method none
_refine_ls_goodness_of_fit_ref 1.047
_refine_ls_hydrogen_treatment constr
_refine_ls_matrix_type full
_refine_ls_number_parameters 454
_refine_ls_number_reflns 6933
_refine_ls_number_restraints 0
_refine_ls_restrained_S_all 1.047
_refine_ls_R_factor_all 0.1136
_refine_ls_R_factor_gt 0.0602
_refine_ls_shift/su_max 0.003
_refine_ls_shift/su_mean 0.000
_refine_ls_structure_factor_coef Fsqd
_refine_ls_weighting_details 'w=1/[\s^2^(Fo^2^)+(0.0524P)^2^+1.8085P] where P=(Fo^2^+2Fc^2^)/3'
_refine_ls_weighting_scheme calc
_refine_ls_wR_factor_gt 0.1290
_refine_ls_wR_factor_ref 0.1566
_reflns_Friedel_coverage 0.000
_reflns_number_gt 4321
_reflns_number_total 6933
_reflns_threshold_expression 'I > 2\s(I)'
_cod_data_source_file d4mh00441h1.cif
_cod_data_source_block 910a_0m
_cod_depositor_comments 'Adding full bibliography for 1571770--1571771.cif.'
_cod_original_sg_symbol_H-M 'P 21/n'
_cod_database_code 1571771
_shelx_shelxl_version_number 2019/2
_shelx_space_group_comment
;
The symmetry employed for this shelxl refinement is uniquely defined
by the following loop, which should always be used as a source of
symmetry information in preference to the above space-group names.
They are only intended as comments.
;
_shelx_estimated_absorpt_t_min 0.991
_shelx_estimated_absorpt_t_max 0.996

loop_
_space_group_symop_operation_xyz
'x, y, z'
'-x+1/2, y+1/2, -z+1/2'
'-x, -y, -z'
'x-1/2, -y-1/2, z-1/2'

loop_
_atom_site_label
_atom_site_type_symbol
_atom_site_fract_x
_atom_site_fract_y
_atom_site_fract_z
_atom_site_U_iso_or_equiv
_atom_site_adp_type
_atom_site_occupancy
_atom_site_site_symmetry_order
_atom_site_calc_flag
_atom_site_refinement_flags_posn
_atom_site_refinement_flags_adp
_atom_site_refinement_flags_occupancy
_atom_site_disorder_assembly
_atom_site_disorder_group
N4 N 0.2741(2) 0.58883(19) 0.50648(5) 0.0267(5) Uani 1 1 d . . . . .
N3 N 0.5232(2) 0.76151(19) 0.50888(5) 0.0266(5) Uani 1 1 d . . . . .
N2 N 0.5686(2) 0.66921(19) 0.44970(5) 0.0263(5) Uani 1 1 d . . . . .
N1 N 0.5775(3) 0.3007(2) 0.22620(5) 0.0375(6) Uani 1 1 d . . . . .
N6 N 0.4805(3) 0.9033(2) 0.59243(6) 0.0378(6) Uani 1 1 d . . . . .
N5 N 0.1195(3) 0.6696(2) 0.58761(6) 0.0428(6) Uani 1 1 d . . . . .
C5 C 0.4919(3) 0.6810(2) 0.48123(6) 0.0249(5) Uani 1 1 d . . . . .
C6 C 0.3700(3) 0.5941(2) 0.47957(6) 0.0245(5) Uani 1 1 d . . . . .
C7 C 0.3751(3) 0.5252(2) 0.44522(6) 0.0243(5) Uani 1 1 d . . . . .
C2 C 0.3045(3) 0.6704(2) 0.53479(6) 0.0267(6) Uani 1 1 d . . . . .
C13 C 0.7042(3) 0.7348(2) 0.44254(6) 0.0260(5) Uani 1 1 d . . . . .
C10 C 0.4507(3) 0.4372(2) 0.37534(6) 0.0271(6) Uani 1 1 d . . . . .
C12 C 0.2904(3) 0.4290(2) 0.42788(6) 0.0276(6) Uani 1 1 d . . . . .
H12 H 0.206756 0.394769 0.439310 0.033 Uiso 1 1 calc R U . . .
C3 C 0.4250(3) 0.7535(2) 0.53608(6) 0.0271(6) Uani 1 1 d . . . . .
C9 C 0.5345(3) 0.5333(2) 0.39248(6) 0.0278(6) Uani 1 1 d . . . . .
H9 H 0.615744 0.569534 0.380558 0.033 Uiso 1 1 calc R U . . .
C8 C 0.4975(3) 0.5754(2) 0.42730(6) 0.0258(5) Uani 1 1 d . . . . .
C11 C 0.3305(3) 0.3847(2) 0.39396(6) 0.0284(6) Uani 1 1 d . . . . .
H11 H 0.275907 0.316659 0.382566 0.034 Uiso 1 1 calc R U . . .
C16 C 0.9672(3) 0.8672(2) 0.43099(6) 0.0278(6) Uani 1 1 d . . . . .
C15 C 0.8333(3) 0.8942(2) 0.41039(7) 0.0337(6) Uani 1 1 d . . . . .
H15 H 0.831259 0.958910 0.392116 0.040 Uiso 1 1 calc R U . . .
C4 C 0.4546(3) 0.8376(2) 0.56756(7) 0.0299(6) Uani 1 1 d . . . . .
C23 C 0.4845(3) 0.3921(2) 0.33739(6) 0.0291(6) Uani 1 1 d . . . . .
C1 C 0.2019(3) 0.6699(2) 0.56449(7) 0.0311(6) Uani 1 1 d . . . . .
C14 C 0.7021(3) 0.8288(2) 0.41589(7) 0.0331(6) Uani 1 1 d . . . . .
H14 H 0.611642 0.848494 0.401437 0.040 Uiso 1 1 calc R U . . .
C26 C 0.5448(3) 0.3261(3) 0.26362(6) 0.0333(6) Uani 1 1 d . . . . .
C29 C 0.5343(3) 0.1902(3) 0.20690(7) 0.0349(6) Uani 1 1 d . . . . .
C24 C 0.6243(3) 0.4175(2) 0.32357(6) 0.0313(6) Uani 1 1 d . . . . .
H24 H 0.700103 0.457746 0.339275 0.038 Uiso 1 1 calc R U . . .
C18 C 0.8360(3) 0.7048(3) 0.46294(7) 0.0371(7) Uani 1 1 d . . . . .
H18 H 0.838062 0.639234 0.480942 0.044 Uiso 1 1 calc R U . . .
C34 C 0.4985(3) 0.0808(3) 0.22558(7) 0.0359(7) Uani 1 1 d . . . . .
H34 H 0.495648 0.081713 0.252116 0.043 Uiso 1 1 calc R U . . .
C27 C 0.4062(3) 0.2984(3) 0.27728(7) 0.0366(7) Uani 1 1 d . . . . .
H27 H 0.330797 0.257388 0.261624 0.044 Uiso 1 1 calc R U . . .
C19 C 1.1126(3) 0.9399(2) 0.42655(7) 0.0319(6) Uani 1 1 d . . . . .
C25 C 0.6530(3) 0.3847(2) 0.28741(7) 0.0338(6) Uani 1 1 d . . . . .
H25 H 0.748645 0.402494 0.278634 0.041 Uiso 1 1 calc R U . . .
C31 C 0.5041(3) 0.0767(3) 0.14847(7) 0.0393(7) Uani 1 1 d . . . . .
H31 H 0.505761 0.075584 0.121909 0.047 Uiso 1 1 calc R U . . .
C30 C 0.5339(3) 0.1866(3) 0.16768(7) 0.0378(7) Uani 1 1 d . . . . .
H30 H 0.554389 0.260649 0.154231 0.045 Uiso 1 1 calc R U . . .
C28 C 0.3786(3) 0.3307(3) 0.31375(6) 0.0345(6) Uani 1 1 d . . . . .
H28 H 0.284238 0.310162 0.322809 0.041 Uiso 1 1 calc R U . . .
C40 C 0.8189(3) 0.3577(3) 0.20079(7) 0.0372(7) Uani 1 1 d . . . . .
C35 C 0.6698(3) 0.3910(3) 0.20837(7) 0.0383(7) Uani 1 1 d . . . . .
C39 C 0.9068(3) 0.4495(3) 0.18257(7) 0.0373(7) Uani 1 1 d . . . . .
C41 C 0.8837(3) 0.2425(3) 0.21073(7) 0.0380(7) Uani 1 1 d . . . . .
H41 H 0.826661 0.181624 0.222876 0.046 Uiso 1 1 calc R U . . .
C33 C 0.4670(3) -0.0287(3) 0.20606(7) 0.0398(7) Uani 1 1 d . . . . .
H33 H 0.441961 -0.102129 0.219237 0.048 Uiso 1 1 calc R U . . .
C32 C 0.4718(3) -0.0322(3) 0.16722(7) 0.0428(7) Uani 1 1 d . . . . .
H32 H 0.453207 -0.108077 0.153812 0.051 Uiso 1 1 calc R U . . .
C17 C 0.9652(3) 0.7706(3) 0.45703(7) 0.0401(7) Uani 1 1 d . . . . .
H17 H 1.055757 0.749245 0.471221 0.048 Uiso 1 1 calc R U . . .
C38 C 0.8422(4) 0.5690(3) 0.17425(7) 0.0430(7) Uani 1 1 d . . . . .
H38 H 0.899656 0.630208 0.162367 0.052 Uiso 1 1 calc R U . . .
C36 C 0.6115(4) 0.5066(3) 0.20019(7) 0.0429(7) Uani 1 1 d . . . . .
H36 H 0.512054 0.526320 0.205986 0.051 Uiso 1 1 calc R U . . .
C37 C 0.7007(4) 0.5978(3) 0.18286(7) 0.0458(8) Uani 1 1 d . . . . .
H37 H 0.660899 0.678750 0.177358 0.055 Uiso 1 1 calc R U . . .
C44 C 1.0542(4) 0.4190(3) 0.17521(7) 0.0475(8) Uani 1 1 d . . . . .
H44 H 1.113287 0.478840 0.163241 0.057 Uiso 1 1 calc R U . . .
C42 C 1.0304(3) 0.2156(3) 0.20310(8) 0.0464(8) Uani 1 1 d . . . . .
H42 H 1.073782 0.137081 0.210139 0.056 Uiso 1 1 calc R U . . .
C43 C 1.1148(4) 0.3055(3) 0.18485(8) 0.0477(8) Uani 1 1 d . . . . .
H43 H 1.214711 0.286718 0.179217 0.057 Uiso 1 1 calc R U . . .
C21 C 1.0970(4) 1.0365(3) 0.39484(10) 0.0565(9) Uani 1 1 d . . . . .
H21A H 1.064253 0.994523 0.371250 0.085 Uiso 1 1 calc R U . . .
H21B H 1.194141 1.077080 0.392296 0.085 Uiso 1 1 calc R U . . .
H21C H 1.022553 1.099620 0.400676 0.085 Uiso 1 1 calc R U . . .
C22 C 1.2352(3) 0.8488(3) 0.41610(10) 0.0553(9) Uani 1 1 d . . . . .
H22A H 1.250745 0.785129 0.435743 0.083 Uiso 1 1 calc R U . . .
H22B H 1.329039 0.894774 0.413699 0.083 Uiso 1 1 calc R U . . .
H22C H 1.204363 0.808231 0.392164 0.083 Uiso 1 1 calc R U . . .
C20 C 1.1606(5) 1.0052(5) 0.46335(10) 0.0977(17) Uani 1 1 d . . . . .
H20A H 1.081428 1.062857 0.469968 0.147 Uiso 1 1 calc R U . . .
H20B H 1.253478 1.052084 0.460548 0.147 Uiso 1 1 calc R U . . .
H20C H 1.177973 0.942544 0.483247 0.147 Uiso 1 1 calc R U . . .

loop_
_atom_site_aniso_label
_atom_site_aniso_U_11
_atom_site_aniso_U_22
_atom_site_aniso_U_33
_atom_site_aniso_U_23
_atom_site_aniso_U_13
_atom_site_aniso_U_12
N4 0.0255(12) 0.0338(12) 0.0215(10) 0.0046(9) 0.0065(8) 0.0021(9)
N3 0.0257(12) 0.0325(12) 0.0221(10) 0.0028(9) 0.0058(8) 0.0014(9)
N2 0.0220(11) 0.0354(12) 0.0222(10) 0.0000(9) 0.0065(8) -0.0003(9)
N1 0.0414(14) 0.0518(15) 0.0209(10) -0.0040(10) 0.0120(9) -0.0069(12)
N6 0.0415(15) 0.0438(14) 0.0290(11) -0.0038(11) 0.0083(10) -0.0016(11)
N5 0.0436(15) 0.0538(16) 0.0330(12) 0.0001(11) 0.0160(11) 0.0000(12)
C5 0.0239(14) 0.0309(14) 0.0201(11) 0.0030(10) 0.0037(10) 0.0034(11)
C6 0.0234(13) 0.0302(13) 0.0201(11) 0.0051(10) 0.0032(9) 0.0043(11)
C7 0.0227(13) 0.0303(13) 0.0203(11) 0.0028(10) 0.0033(9) 0.0037(11)
C2 0.0256(14) 0.0351(14) 0.0200(11) 0.0014(10) 0.0050(10) 0.0048(11)
C13 0.0229(14) 0.0334(14) 0.0226(11) -0.0013(10) 0.0087(10) -0.0019(11)
C10 0.0239(14) 0.0342(14) 0.0230(11) 0.0016(10) 0.0015(10) 0.0053(11)
C12 0.0234(14) 0.0370(15) 0.0227(12) 0.0048(10) 0.0041(10) 0.0031(11)
C3 0.0291(14) 0.0327(14) 0.0198(11) 0.0031(10) 0.0034(10) 0.0032(11)
C9 0.0240(14) 0.0375(15) 0.0224(12) 0.0039(10) 0.0064(10) 0.0030(11)
C8 0.0250(14) 0.0320(14) 0.0205(11) 0.0022(10) 0.0030(10) 0.0021(11)
C11 0.0258(14) 0.0358(14) 0.0236(12) -0.0013(10) 0.0020(10) 0.0006(11)
C16 0.0251(14) 0.0342(14) 0.0250(12) -0.0011(10) 0.0076(10) -0.0010(11)
C15 0.0274(15) 0.0385(15) 0.0362(14) 0.0097(12) 0.0084(11) 0.0012(12)
C4 0.0299(15) 0.0355(15) 0.0252(12) 0.0042(11) 0.0082(11) -0.0003(12)
C23 0.0273(14) 0.0392(15) 0.0211(12) 0.0019(11) 0.0048(10) 0.0051(12)
C1 0.0317(15) 0.0371(15) 0.0250(12) 0.0014(11) 0.0052(11) 0.0005(12)
C14 0.0250(15) 0.0408(16) 0.0338(13) 0.0092(12) 0.0046(11) 0.0032(12)
C26 0.0342(16) 0.0476(17) 0.0189(11) 0.0003(11) 0.0072(11) 0.0024(13)
C29 0.0276(15) 0.0544(18) 0.0231(12) -0.0037(12) 0.0053(10) 0.0002(13)
C24 0.0290(15) 0.0403(15) 0.0247(12) -0.0008(11) 0.0038(10) 0.0000(12)
C18 0.0300(16) 0.0482(17) 0.0332(14) 0.0159(12) 0.0034(11) -0.0029(13)
C34 0.0293(15) 0.0547(18) 0.0242(12) -0.0047(12) 0.0055(11) -0.0029(13)
C27 0.0305(16) 0.0554(18) 0.0240(12) -0.0072(12) 0.0031(11) -0.0018(13)
C19 0.0238(14) 0.0396(16) 0.0332(13) 0.0020(11) 0.0076(11) -0.0049(12)
C25 0.0326(16) 0.0434(16) 0.0267(13) 0.0009(12) 0.0103(11) 0.0008(13)
C31 0.0309(16) 0.064(2) 0.0231(13) -0.0061(13) 0.0022(11) -0.0026(14)
C30 0.0322(16) 0.0580(19) 0.0236(12) -0.0008(12) 0.0056(11) 0.0005(14)
C28 0.0281(15) 0.0517(17) 0.0242(12) -0.0030(12) 0.0058(11) 0.0009(13)
C40 0.0443(18) 0.0444(17) 0.0234(12) -0.0048(12) 0.0062(12) 0.0002(14)
C35 0.0422(18) 0.0499(18) 0.0236(13) -0.0082(12) 0.0082(12) -0.0044(14)
C39 0.0433(18) 0.0468(17) 0.0223(12) -0.0049(12) 0.0066(11) -0.0069(14)
C41 0.0412(18) 0.0445(17) 0.0290(13) -0.0043(12) 0.0073(12) -0.0024(14)
C33 0.0303(16) 0.0576(19) 0.0316(14) -0.0012(13) 0.0030(11) -0.0065(14)
C32 0.0308(16) 0.063(2) 0.0347(14) -0.0112(14) 0.0025(12) -0.0089(14)
C17 0.0240(15) 0.0595(19) 0.0364(15) 0.0140(13) -0.0013(11) -0.0044(14)
C38 0.054(2) 0.0538(19) 0.0220(13) -0.0031(12) 0.0066(12) -0.0076(15)
C36 0.056(2) 0.0437(18) 0.0290(14) -0.0011(12) 0.0052(13) 0.0026(15)
C37 0.057(2) 0.0468(18) 0.0336(15) -0.0050(13) 0.0030(14) -0.0001(15)
C44 0.050(2) 0.063(2) 0.0298(14) -0.0052(14) 0.0074(13) -0.0071(16)
C42 0.045(2) 0.0522(19) 0.0416(16) -0.0049(14) 0.0025(14) 0.0052(15)
C43 0.0388(18) 0.066(2) 0.0394(16) -0.0082(15) 0.0085(13) 0.0023(16)
C21 0.0344(18) 0.0441(19) 0.092(2) 0.0217(17) 0.0130(17) -0.0046(15)
C22 0.0300(17) 0.052(2) 0.086(2) 0.0220(17) 0.0195(16) 0.0032(15)
C20 0.080(3) 0.157(4) 0.060(2) -0.044(3) 0.032(2) -0.079(3)

loop_
_atom_type_symbol
_atom_type_description
_atom_type_scat_dispersion_real
_atom_type_scat_dispersion_imag
_atom_type_scat_source
C C 0.0033 0.0016 'International Tables Vol C Tables 4.2.6.8 and 6.1.1.4'
H H 0.0000 0.0000 'International Tables Vol C Tables 4.2.6.8 and 6.1.1.4'
N N 0.0061 0.0033 'International Tables Vol C Tables 4.2.6.8 and 6.1.1.4'

loop_
_geom_angle_atom_site_label_1
_geom_angle_atom_site_label_2
_geom_angle_atom_site_label_3
_geom_angle
_geom_angle_site_symmetry_1
_geom_angle_site_symmetry_3
_geom_angle_publ_flag
C6 N4 C2 114.1(2) . . ?
C5 N3 C3 112.4(2) . . ?
C5 N2 C8 107.58(19) . . ?
C5 N2 C13 125.5(2) . . ?
C8 N2 C13 126.74(18) . . ?
C29 N1 C26 123.8(2) . . ?
C29 N1 C35 119.28(19) . . ?
C26 N1 C35 116.8(2) . . ?
N3 C5 N2 125.7(2) . . ?
N3 C5 C6 124.9(2) . . ?
N2 C5 C6 109.4(2) . . ?
N4 C6 C5 121.6(2) . . ?
N4 C6 C7 131.1(2) . . ?
C5 C6 C7 107.29(19) . . ?
C12 C7 C8 119.4(2) . . ?
C12 C7 C6 135.1(2) . . ?
C8 C7 C6 105.5(2) . . ?
N4 C2 C3 123.4(2) . . ?
N4 C2 C1 116.3(2) . . ?
C3 C2 C1 120.3(2) . . ?
C18 C13 C14 120.1(2) . . ?
C18 C13 N2 119.4(2) . . ?
C14 C13 N2 120.5(2) . . ?
C9 C10 C11 119.2(2) . . ?
C9 C10 C23 120.2(2) . . ?
C11 C10 C23 120.6(2) . . ?
C11 C12 C7 118.6(2) . . ?
C11 C12 H12 120.7 . . ?
C7 C12 H12 120.7 . . ?
N3 C3 C2 123.6(2) . . ?
N3 C3 C4 115.2(2) . . ?
C2 C3 C4 121.2(2) . . ?
C8 C9 C10 118.7(2) . . ?
C8 C9 H9 120.6 . . ?
C10 C9 H9 120.6 . . ?
C9 C8 N2 128.0(2) . . ?
C9 C8 C7 121.8(2) . . ?
N2 C8 C7 110.24(19) . . ?
C12 C11 C10 122.2(2) . . ?
C12 C11 H11 118.9 . . ?
C10 C11 H11 118.9 . . ?
C15 C16 C17 117.2(2) . . ?
C15 C16 C19 122.9(2) . . ?
C17 C16 C19 119.9(2) . . ?
C16 C15 C14 121.5(2) . . ?
C16 C15 H15 119.2 . . ?
C14 C15 H15 119.2 . . ?
N6 C4 C3 178.8(3) . . ?
C28 C23 C24 117.6(2) . . ?
C28 C23 C10 122.2(2) . . ?
C24 C23 C10 120.2(2) . . ?
N5 C1 C2 179.1(3) . . ?
C13 C14 C15 119.6(2) . . ?
C13 C14 H14 120.2 . . ?
C15 C14 H14 120.2 . . ?
C25 C26 C27 118.5(2) . . ?
C25 C26 N1 118.8(2) . . ?
C27 C26 N1 122.6(2) . . ?
C34 C29 C30 118.1(3) . . ?
C34 C29 N1 122.2(2) . . ?
C30 C29 N1 119.6(2) . . ?
C25 C24 C23 120.7(2) . . ?
C25 C24 H24 119.6 . . ?
C23 C24 H24 119.6 . . ?
C13 C18 C17 119.5(2) . . ?
C13 C18 H18 120.3 . . ?
C17 C18 H18 120.3 . . ?
C33 C34 C29 120.9(2) . . ?
C33 C34 H34 119.5 . . ?
C29 C34 H34 119.5 . . ?
C28 C27 C26 119.9(2) . . ?
C28 C27 H27 120.1 . . ?
C26 C27 H27 120.1 . . ?
C20 C19 C21 109.6(3) . . ?
C20 C19 C22 109.9(3) . . ?
C21 C19 C22 106.0(2) . . ?
C20 C19 C16 109.3(2) . . ?
C21 C19 C16 112.7(2) . . ?
C22 C19 C16 109.2(2) . . ?
C24 C25 C26 121.3(2) . . ?
C24 C25 H25 119.4 . . ?
C26 C25 H25 119.4 . . ?
C30 C31 C32 121.1(2) . . ?
C30 C31 H31 119.5 . . ?
C32 C31 H31 119.5 . . ?
C31 C30 C29 120.5(3) . . ?
C31 C30 H30 119.7 . . ?
C29 C30 H30 119.7 . . ?
C23 C28 C27 122.0(2) . . ?
C23 C28 H28 119.0 . . ?
C27 C28 H28 119.0 . . ?
C41 C40 C35 123.3(3) . . ?
C41 C40 C39 119.1(3) . . ?
C35 C40 C39 117.6(3) . . ?
C36 C35 C40 122.3(3) . . ?
C36 C35 N1 118.6(3) . . ?
C40 C35 N1 119.2(3) . . ?
C44 C39 C38 122.8(3) . . ?
C44 C39 C40 118.5(3) . . ?
C38 C39 C40 118.6(3) . . ?
C42 C41 C40 120.8(3) . . ?
C42 C41 H41 119.6 . . ?
C40 C41 H41 119.6 . . ?
C34 C33 C32 120.4(3) . . ?
C34 C33 H33 119.8 . . ?
C32 C33 H33 119.8 . . ?
C31 C32 C33 118.8(3) . . ?
C31 C32 H32 120.6 . . ?
C33 C32 H32 120.6 . . ?
C18 C17 C16 122.1(2) . . ?
C18 C17 H17 118.9 . . ?
C16 C17 H17 118.9 . . ?
C37 C38 C39 121.7(3) . . ?
C37 C38 H38 119.1 . . ?
C39 C38 H38 119.1 . . ?
C35 C36 C37 119.7(3) . . ?
C35 C36 H36 120.2 . . ?
C37 C36 H36 120.2 . . ?
C38 C37 C36 120.1(3) . . ?
C38 C37 H37 120.0 . . ?
C36 C37 H37 120.0 . . ?
C43 C44 C39 121.4(3) . . ?
C43 C44 H44 119.3 . . ?
C39 C44 H44 119.3 . . ?
C41 C42 C43 119.6(3) . . ?
C41 C42 H42 120.2 . . ?
C43 C42 H42 120.2 . . ?
C44 C43 C42 120.5(3) . . ?
C44 C43 H43 119.7 . . ?
C42 C43 H43 119.7 . . ?
C19 C21 H21A 109.5 . . ?
C19 C21 H21B 109.5 . . ?
H21A C21 H21B 109.5 . . ?
C19 C21 H21C 109.5 . . ?
H21A C21 H21C 109.5 . . ?
H21B C21 H21C 109.5 . . ?
C19 C22 H22A 109.5 . . ?
C19 C22 H22B 109.5 . . ?
H22A C22 H22B 109.5 . . ?
C19 C22 H22C 109.5 . . ?
H22A C22 H22C 109.5 . . ?
H22B C22 H22C 109.5 . . ?
C19 C20 H20A 109.5 . . ?
C19 C20 H20B 109.5 . . ?
H20A C20 H20B 109.5 . . ?
C19 C20 H20C 109.5 . . ?
H20A C20 H20C 109.5 . . ?
H20B C20 H20C 109.5 . . ?

loop_
_geom_bond_atom_site_label_1
_geom_bond_atom_site_label_2
_geom_bond_distance
_geom_bond_site_symmetry_2
_geom_bond_publ_flag
N4 C6 1.334(3) . ?
N4 C2 1.347(3) . ?
N3 C5 1.324(3) . ?
N3 C3 1.358(3) . ?
N2 C5 1.366(3) . ?
N2 C8 1.405(3) . ?
N2 C13 1.437(3) . ?
N1 C29 1.407(3) . ?
N1 C26 1.415(3) . ?
N1 C35 1.447(3) . ?
N6 C4 1.143(3) . ?
N5 C1 1.145(3) . ?
C5 C6 1.429(3) . ?
C6 C7 1.434(3) . ?
C7 C12 1.395(3) . ?
C7 C8 1.411(3) . ?
C2 C3 1.393(3) . ?
C2 C1 1.451(3) . ?
C13 C18 1.376(4) . ?
C13 C14 1.383(3) . ?
C10 C9 1.387(3) . ?
C10 C11 1.418(3) . ?
C10 C23 1.490(3) . ?
C12 C11 1.372(3) . ?
C12 H12 0.9500 . ?
C3 C4 1.448(3) . ?
C9 C8 1.385(3) . ?
C9 H9 0.9500 . ?
C11 H11 0.9500 . ?
C16 C15 1.387(4) . ?
C16 C17 1.390(3) . ?
C16 C19 1.531(3) . ?
C15 C14 1.391(4) . ?
C15 H15 0.9500 . ?
C23 C28 1.386(4) . ?
C23 C24 1.401(4) . ?
C14 H14 0.9500 . ?
C26 C25 1.388(4) . ?
C26 C27 1.395(4) . ?
C29 C34 1.394(4) . ?
C29 C30 1.401(3) . ?
C24 C25 1.380(3) . ?
C24 H24 0.9500 . ?
C18 C17 1.381(4) . ?
C18 H18 0.9500 . ?
C34 C33 1.381(4) . ?
C34 H34 0.9500 . ?
C27 C28 1.387(3) . ?
C27 H27 0.9500 . ?
C19 C20 1.522(4) . ?
C19 C21 1.531(4) . ?
C19 C22 1.531(4) . ?
C25 H25 0.9500 . ?
C31 C30 1.376(4) . ?
C31 C32 1.383(4) . ?
C31 H31 0.9500 . ?
C30 H30 0.9500 . ?
C28 H28 0.9500 . ?
C40 C41 1.395(4) . ?
C40 C35 1.423(4) . ?
C40 C39 1.440(4) . ?
C35 C36 1.363(4) . ?
C39 C44 1.399(4) . ?
C39 C38 1.424(4) . ?
C41 C42 1.387(4) . ?
C41 H41 0.9500 . ?
C33 C32 1.392(4) . ?
C33 H33 0.9500 . ?
C32 H32 0.9500 . ?
C17 H17 0.9500 . ?
C38 C37 1.357(4) . ?
C38 H38 0.9500 . ?
C36 C37 1.428(4) . ?
C36 H36 0.9500 . ?
C37 H37 0.9500 . ?
C44 C43 1.363(4) . ?
C44 H44 0.9500 . ?
C42 C43 1.409(4) . ?
C42 H42 0.9500 . ?
C43 H43 0.9500 . ?
C21 H21A 0.9800 . ?
C21 H21B 0.9800 . ?
C21 H21C 0.9800 . ?
C22 H22A 0.9800 . ?
C22 H22B 0.9800 . ?
C22 H22C 0.9800 . ?
C20 H20A 0.9800 . ?
C20 H20B 0.9800 . ?
C20 H20C 0.9800 . ?

loop_
_geom_torsion_atom_site_label_1
_geom_torsion_atom_site_label_2
_geom_torsion_atom_site_label_3
_geom_torsion_atom_site_label_4
_geom_torsion
_geom_torsion_site_symmetry_1
_geom_torsion_site_symmetry_2
_geom_torsion_site_symmetry_3
_geom_torsion_site_symmetry_4
_geom_torsion_publ_flag
C3 N3 C5 N2 178.5(2) . . . . ?
C3 N3 C5 C6 -0.4(3) . . . . ?
C8 N2 C5 N3 -178.8(2) . . . . ?
C13 N2 C5 N3 5.6(4) . . . . ?
C8 N2 C5 C6 0.2(3) . . . . ?
C13 N2 C5 C6 -175.4(2) . . . . ?
C2 N4 C6 C5 -0.9(3) . . . . ?
C2 N4 C6 C7 -179.1(2) . . . . ?
N3 C5 C6 N4 1.0(4) . . . . ?
N2 C5 C6 N4 -178.0(2) . . . . ?
N3 C5 C6 C7 179.7(2) . . . . ?
N2 C5 C6 C7 0.7(3) . . . . ?
N4 C6 C7 C12 -2.3(5) . . . . ?
C5 C6 C7 C12 179.3(3) . . . . ?
N4 C6 C7 C8 177.2(2) . . . . ?
C5 C6 C7 C8 -1.3(3) . . . . ?
C6 N4 C2 C3 0.2(3) . . . . ?
C6 N4 C2 C1 179.0(2) . . . . ?
C5 N2 C13 C18 70.3(3) . . . . ?
C8 N2 C13 C18 -104.5(3) . . . . ?
C5 N2 C13 C14 -108.6(3) . . . . ?
C8 N2 C13 C14 76.6(3) . . . . ?
C8 C7 C12 C11 0.9(3) . . . . ?
C6 C7 C12 C11 -179.7(3) . . . . ?
C5 N3 C3 C2 -0.4(3) . . . . ?
C5 N3 C3 C4 178.9(2) . . . . ?
N4 C2 C3 N3 0.5(4) . . . . ?
C1 C2 C3 N3 -178.3(2) . . . . ?
N4 C2 C3 C4 -178.7(2) . . . . ?
C1 C2 C3 C4 2.5(4) . . . . ?
C11 C10 C9 C8 -0.3(4) . . . . ?
C23 C10 C9 C8 178.2(2) . . . . ?
C10 C9 C8 N2 178.7(2) . . . . ?
C10 C9 C8 C7 -1.5(4) . . . . ?
C5 N2 C8 C9 178.7(2) . . . . ?
C13 N2 C8 C9 -5.7(4) . . . . ?
C5 N2 C8 C7 -1.1(3) . . . . ?
C13 N2 C8 C7 174.5(2) . . . . ?
C12 C7 C8 C9 1.2(4) . . . . ?
C6 C7 C8 C9 -178.3(2) . . . . ?
C12 C7 C8 N2 -179.0(2) . . . . ?
C6 C7 C8 N2 1.5(3) . . . . ?
C7 C12 C11 C10 -2.8(4) . . . . ?
C9 C10 C11 C12 2.5(4) . . . . ?
C23 C10 C11 C12 -176.0(2) . . . . ?
C17 C16 C15 C14 0.9(4) . . . . ?
C19 C16 C15 C14 -178.1(2) . . . . ?
C9 C10 C23 C28 -157.1(2) . . . . ?
C11 C10 C23 C28 21.3(4) . . . . ?
C9 C10 C23 C24 19.2(4) . . . . ?
C11 C10 C23 C24 -162.4(2) . . . . ?
C18 C13 C14 C15 -1.3(4) . . . . ?
N2 C13 C14 C15 177.6(2) . . . . ?
C16 C15 C14 C13 0.2(4) . . . . ?
C29 N1 C26 C25 140.8(3) . . . . ?
C35 N1 C26 C25 -34.8(4) . . . . ?
C29 N1 C26 C27 -41.4(4) . . . . ?
C35 N1 C26 C27 143.1(3) . . . . ?
C26 N1 C29 C34 -20.8(4) . . . . ?
C35 N1 C29 C34 154.7(3) . . . . ?
C26 N1 C29 C30 162.5(2) . . . . ?
C35 N1 C29 C30 -22.0(4) . . . . ?
C28 C23 C24 C25 1.4(4) . . . . ?
C10 C23 C24 C25 -175.1(2) . . . . ?
C14 C13 C18 C17 1.1(4) . . . . ?
N2 C13 C18 C17 -177.7(2) . . . . ?
C30 C29 C34 C33 1.5(4) . . . . ?
N1 C29 C34 C33 -175.2(3) . . . . ?
C25 C26 C27 C28 0.8(4) . . . . ?
N1 C26 C27 C28 -177.1(3) . . . . ?
C15 C16 C19 C20 117.1(3) . . . . ?
C17 C16 C19 C20 -61.8(4) . . . . ?
C15 C16 C19 C21 -5.0(4) . . . . ?
C17 C16 C19 C21 176.0(3) . . . . ?
C15 C16 C19 C22 -122.6(3) . . . . ?
C17 C16 C19 C22 58.4(3) . . . . ?
C23 C24 C25 C26 0.2(4) . . . . ?
C27 C26 C25 C24 -1.3(4) . . . . ?
N1 C26 C25 C24 176.6(2) . . . . ?
C32 C31 C30 C29 0.9(4) . . . . ?
C34 C29 C30 C31 -2.3(4) . . . . ?
N1 C29 C30 C31 174.6(2) . . . . ?
C24 C23 C28 C27 -2.0(4) . . . . ?
C10 C23 C28 C27 174.4(2) . . . . ?
C26 C27 C28 C23 0.9(4) . . . . ?
C41 C40 C35 C36 176.5(2) . . . . ?
C39 C40 C35 C36 -2.3(4) . . . . ?
C41 C40 C35 N1 -2.0(4) . . . . ?
C39 C40 C35 N1 179.2(2) . . . . ?
C29 N1 C35 C36 115.9(3) . . . . ?
C26 N1 C35 C36 -68.4(3) . . . . ?
C29 N1 C35 C40 -65.6(3) . . . . ?
C26 N1 C35 C40 110.1(3) . . . . ?
C41 C40 C39 C44 0.5(4) . . . . ?
C35 C40 C39 C44 179.3(2) . . . . ?
C41 C40 C39 C38 -176.9(2) . . . . ?
C35 C40 C39 C38 2.0(4) . . . . ?
C35 C40 C41 C42 -179.1(3) . . . . ?
C39 C40 C41 C42 -0.3(4) . . . . ?
C29 C34 C33 C32 0.6(4) . . . . ?
C30 C31 C32 C33 1.2(4) . . . . ?
C34 C33 C32 C31 -1.9(4) . . . . ?
C13 C18 C17 C16 0.0(4) . . . . ?
C15 C16 C17 C18 -1.0(4) . . . . ?
C19 C16 C17 C18 178.0(2) . . . . ?
C44 C39 C38 C37 -177.6(3) . . . . ?
C40 C39 C38 C37 -0.4(4) . . . . ?
C40 C35 C36 C37 1.0(4) . . . . ?
N1 C35 C36 C37 179.5(2) . . . . ?
C39 C38 C37 C36 -1.0(4) . . . . ?
C35 C36 C37 C38 0.7(4) . . . . ?
C38 C39 C44 C43 177.4(2) . . . . ?
C40 C39 C44 C43 0.1(4) . . . . ?
C40 C41 C42 C43 -0.4(4) . . . . ?
C39 C44 C43 C42 -0.9(4) . . . . ?
C41 C42 C43 C44 1.1(4) . . . . ?
